data_2102632
loop_
_publ_author_name
'Dova, Eva'
'Peschar, Ren\'e'
'Sakata, Makoto'
'Kato, Kenichi'
'Stassen, Arno F.'
'Schenk, Henk'
'Haasnoot, Jaap G.'

_publ_section_title
;
 Structures of Fe^II^ spin-crossover complexes from synchrotron
 powder-diffraction data
;
_journal_issue 5
_journal_name_full 'Acta Crystallographica Section B'
_journal_page_first 528
_journal_page_last 538
_journal_paper_doi 10.1107/S0108768104015356
_journal_volume 60
_journal_year 2004
_chemical_formula_sum 'C18 H30 B2 Br6 F8 Fe N24'
_chemical_formula_weight 1291.53
_chemical_name_systematic ' ?'
_space_group_IT_number 14
_symmetry_cell_setting monoclinic
_symmetry_space_group_name_Hall '-P 2ybc'
_symmetry_space_group_name_H-M 'P 1 21/c 1'
_audit_creation_method 'from EXP file using GSAS2CIF'
_cell_angle_alpha 90.0
_cell_angle_beta 90.106(3)
_cell_angle_gamma 90.0
_cell_formula_units_Z 2
_cell_length_a 12.2832(6)
_cell_length_b 18.0705(15)
_cell_length_c 10.4767(3)
_cell_measurement_temperature 300
_cell_volume 2325.4(2)
_computing_structure_refinement GSAS
_diffrn_measurement_device_type 'Debye Scherrer'
_diffrn_radiation_type synchrotron
_diffrn_radiation_wavelength 0.999995
_exptl_absorpt_correction_T_max 1.00000
_exptl_absorpt_correction_T_min 1.00000
_exptl_absorpt_process_details
;   GSAS Absorption/surface roughness correction: function number 0
 No correction is applied.
;
_refine_ls_goodness_of_fit_all 6.38
_refine_ls_matrix_type full
_refine_ls_number_parameters 184
_refine_ls_number_restraints 145
_refine_ls_shift/su_max 0.64
_refine_ls_shift/su_mean 0.05
_cod_data_source_file na5021.cif
_cod_data_source_block LAST_publ
_cod_depositor_comments
;
The following automatic conversions were performed:
'_geom_bond_publ_flag' value 'N' changed to 'n' according to
'/home/saulius/struct/CIF-dictionaries/cif_core.dic' dictionary named
'cif_core.dic' version 2.4.1 from 2010-06-29 (175
times).

'_geom_angle_publ_flag' value 'N' changed to 'n' according to
'/home/saulius/struct/CIF-dictionaries/cif_core.dic' dictionary named
'cif_core.dic' version 2.4.1 from 2010-06-29 (88 times).

Automatic conversion script
Id: cif_fix_enum 1527 2010-12-29 10:47:43Z saulius 

The following automatic conversions were performed:

'_cell_measurement_temperature' value '300 K' was changed to '300' -
the value should be numeric and without a unit designator.

Automatic conversion script
Id: cif_fix_values 1646 2011-03-28 12:23:43Z adriana 

The following automatic conversions were performed:

'_cell_measurement_temperature' value '300 K' was changed to '300' -
the value should be numeric and without a unit
designator.

'_geom_bond_publ_flag' value 'N' changed to 'n'
according to /home/saulius/struct/CIF-dictionaries/cif_core.dic
dictionary named 'cif_core.dic' version 2.4.1 from 2010-06-29 (175
times).

'_geom_angle_publ_flag' value 'N' changed to 'n' according
to /home/saulius/struct/CIF-dictionaries/cif_core.dic dictionary
named 'cif_core.dic' version 2.4.1 from 2010-06-29 (88 times).

Automatic conversion script
Id: cif_fix_values 1715 2011-07-08 13:25:40Z adriana 
;
_cod_original_cell_volume 2325.44873
_cod_database_code 2102632

loop_
_symmetry_equiv_pos_site_id
_symmetry_equiv_pos_as_xyz
1 +x,+y,+z
2 -x,+y+1/2,-z+1/2
-1 -x,-y,-z
-2 +x,-y+1/2,+z+1/2

loop_
_atom_site_label
_atom_site_fract_x
_atom_site_fract_y
_atom_site_fract_z
_atom_site_U_iso_or_equiv
_atom_site_thermal_displace_type
_atom_site_occupancy
_atom_site_type_symbol
Fe 0.0 0.0 0.0 0.034(4) Uiso 1.0 FE
Br3 -0.4035(7) -0.1466(5) 0.3202(8) 0.158(2) Uiso 1.0 BR
Br1 -0.3890(7) 0.1402(5) 0.3135(8) 0.158(2) Uiso 1.0 BR
Br2 -0.4123(7) -0.0580(5) -0.3075(7) 0.158(2) Uiso 1.0 BR
N4c -0.1078(6) -0.0882(3) 0.0757(9) 0.093(7) Uiso 1.0 N
N3c -0.0918(12) -0.1291(8) 0.1834(13) 0.093(7) Uiso 1.0 N
N2c -0.1744(12) -0.1722(8) 0.2011(14) 0.093(7) Uiso 1.0 N
N1c -0.2452(9) -0.1624(7) 0.1118(12) 0.093(7) Uiso 1.0 N
N4a -0.1144(5) 0.0828(4) 0.0810(9) 0.093(7) Uiso 1.0 N
N4b -0.0960(6) 0.0056(6) -0.1802(4) 0.093(7) Uiso 1.0 N
N3a -0.1666(12) 0.0759(8) 0.1972(13) 0.093(7) Uiso 1.0 N
N3b -0.0782(12) -0.0339(8) -0.2868(11) 0.093(7) Uiso 1.0 N
N2a -0.2312(12) 0.1302(9) 0.2224(14) 0.093(7) Uiso 1.0 N
N1a -0.2324(10) 0.1715(7) 0.1190(12) 0.093(7) Uiso 1.0 N
N2b -0.1459(12) -0.0182(9) -0.3804(12) 0.093(7) Uiso 1.0 N
N1b -0.2095(9) 0.0318(7) -0.3387(11) 0.093(7) Uiso 1.0 N
C1c -0.2043(9) -0.1088(7) 0.0370(12) 0.065(9) Uiso 1.0 C
C2c -0.3513(10) -0.2043(7) 0.0957(13) 0.065(9) Uiso 1.0 C
C3c -0.4407(11) -0.1611(9) 0.1552(15) 0.065(9) Uiso 1.0 C
C1a -0.1649(10) 0.1427(7) 0.0312(11) 0.065(9) Uiso 1.0 C
C1b -0.1816(9) 0.0475(7) -0.2162(11) 0.065(9) Uiso 1.0 C
C2a -0.3032(10) 0.2383(7) 0.1174(13) 0.065(9) Uiso 1.0 C
C2b -0.2954(10) 0.0596(7) -0.4221(12) 0.065(9) Uiso 1.0 C
C3a -0.3640(12) 0.2426(9) 0.2480(14) 0.065(9) Uiso 1.0 C
C3b -0.3998(12) 0.0451(9) -0.3419(15) 0.065(9) Uiso 1.0 C
H1c -0.2429(19) -0.0866(13) -0.0491(17) 0.025 Uiso 1.0 H
H2c2 -0.368(2) -0.214(2) -0.0082(18) 0.025 Uiso 1.0 H
H2c1 -0.344(2) -0.2589(11) 0.138(3) 0.025 Uiso 1.0 H
H3c2 -0.5163(16) -0.1889(18) 0.142(3) 0.025 Uiso 1.0 H
H3c1 -0.443(3) -0.1071(12) 0.107(3) 0.025 Uiso 1.0 H
H1a -0.1488(19) 0.1653(13) -0.0617(17) 0.025 Uiso 1.0 H
H1b -0.2225(18) 0.0883(11) -0.158(2) 0.025 Uiso 1.0 H
H2a1 -0.254(2) 0.2869(11) 0.104(3) 0.025 Uiso 1.0 H
H2a2 -0.3642(19) 0.2337(19) 0.044(2) 0.025 Uiso 1.0 H
H2b2 -0.286(3) 0.1181(10) -0.438(3) 0.025 Uiso 1.0 H
H2b1 -0.296(2) 0.0294(16) -0.5100(19) 0.025 Uiso 1.0 H
H3a1 -0.4349(18) 0.2735(15) 0.238(3) 0.025 Uiso 1.0 H
H3a2 -0.307(2) 0.2703(16) 0.316(2) 0.025 Uiso 1.0 H
H3b2 -0.4679(18) 0.0689(16) -0.394(3) 0.025 Uiso 1.0 H
H3b1 -0.390(3) 0.0783(15) -0.254(2) 0.025 Uiso 1.0 H
B 0.0269(9) 0.1867(7) 0.4989(12) 0.01(3) Uiso 1.0 B
F1 0.0254(18) 0.2593(7) 0.540(2) 0.226(13) Uiso 1.0 F
F2 0.0716(15) 0.1525(10) 0.5947(14) 0.226(13) Uiso 1.0 F
F3 -0.0769(9) 0.1737(12) 0.481(2) 0.226(13) Uiso 1.0 F
F4 0.0852(14) 0.1893(14) 0.3943(13) 0.226(13) Uiso 1.0 F

loop_
_atom_type_symbol
_atom_type_scat_dispersion_real
_atom_type_scat_dispersion_imag
_atom_type_scat_source
FE -1.179 3.204 International_Tables_Vol_C
BR -0.767 1.283 International_Tables_Vol_C
N 0.029 0.018 International_Tables_Vol_C
C 0.017 0.009 International_Tables_Vol_C
H 0.000 0.000 International_Tables_Vol_C
B 0.008 0.004 International_Tables_Vol_C
F 0.069 0.053 International_Tables_Vol_C

loop_
_geom_angle_atom_site_label_1
_geom_angle_atom_site_label_2
_geom_angle_atom_site_label_3
_geom_angle_site_symmetry_1
_geom_angle_site_symmetry_3
_geom_angle
_geom_angle_publ_flag
C3c Br3 H3b2 1_555 -1_455 104.0(9) n
Br2 Br1 N2a -1_455 1_555 135.3(6) n
Br2 Br1 C3a -1_455 1_555 127.3(6) n
N2a Br1 C3a 1_555 1_555 77.7(6) n
Br1 Br2 C3b -1_455 1_555 125.0(6) n
N3c N4c C1c 1_555 1_555 103.4(8) n
N4c N3c N2c 1_555 1_555 109.5(10) n
N3c N2c N1c 1_555 1_555 110.0(11) n
N2c N1c C1c 1_555 1_555 105.6(9) n
N2c N1c C2c 1_555 1_555 126.2(10) n
C1c N1c C2c 1_555 1_555 128.1(10) n
N3a N4a C1a 1_555 1_555 101.5(8) n
N3b N4b C1b 1_555 1_555 101.2(7) n
N4a N3a N2a 1_555 1_555 113.5(10) n
N4b N3b N2b 1_555 1_555 113.7(10) n
Br1 N2a N3a 1_555 1_555 134.8(12) n
Br1 N2a N1a 1_555 1_555 107.8(10) n
N3a N2a N1a 1_555 1_555 105.6(10) n
N2a N1a C1a 1_555 1_555 109.7(9) n
N2a N1a C2a 1_555 1_555 118.4(10) n
C1a N1a C2a 1_555 1_555 132.0(10) n
N3b N2b N1b 1_555 1_555 106.5(10) n
N2b N1b C1b 1_555 1_555 108.6(9) n
N2b N1b C2b 1_555 1_555 118.9(10) n
C1b N1b C2b 1_555 1_555 132.5(10) n
N4c C1c N1c 1_555 1_555 111.4(8) n
N4c C1c H1c 1_555 1_555 122.9(13) n
N1c C1c H1c 1_555 1_555 125.6(13) n
N1c C2c C3c 1_555 1_555 109.0(9) n
N1c C2c H2c2 1_555 1_555 109.6(15) n
N1c C2c H2c1 1_555 1_555 109.8(15) n
C3c C2c H2c2 1_555 1_555 110.8(15) n
C3c C2c H2c1 1_555 1_555 111.6(15) n
H2c2 C2c H2c1 1_555 1_555 106.0(17) n
Br3 C3c C2c 1_555 1_555 107.0(9) n
Br3 C3c H3c2 1_555 1_555 114.4(15) n
Br3 C3c H3c1 1_555 1_555 108.5(15) n
C2c C3c H3c2 1_555 1_555 110.0(15) n
C2c C3c H3c1 1_555 1_555 107.0(15) n
H3c2 C3c H3c1 1_555 1_555 109.6(17) n
N4a C1a N1a 1_555 1_555 109.3(8) n
N4a C1a H1a 1_555 1_555 124.7(13) n
N1a C1a H1a 1_555 1_555 125.9(13) n
N4b C1b N1b 1_555 1_555 110.0(8) n
N4b C1b H1b 1_555 1_555 126.1(13) n
N1b C1b H1b 1_555 1_555 123.9(12) n
N1a C2a C3a 1_555 1_555 108.2(9) n
N1a C2a H2a1 1_555 1_555 109.6(14) n
N1a C2a H2a2 1_555 1_555 110.5(15) n
C3a C2a H2a1 1_555 1_555 110.0(15) n
C3a C2a H2a2 1_555 1_555 107.4(14) n
H2a1 C2a H2a2 1_555 1_555 111.0(17) n
N1b C2b C3b 1_555 1_555 102.3(9) n
N1b C2b H2b2 1_555 1_555 110.8(15) n
N1b C2b H2b1 1_555 1_555 109.9(15) n
C3b C2b H2b2 1_555 1_555 109.9(15) n
C3b C2b H2b1 1_555 1_555 112.2(15) n
H2b2 C2b H2b1 1_555 1_555 111.4(16) n
Br1 C3a C2a 1_555 1_555 109.2(9) n
Br1 C3a H3a1 1_555 1_555 113.8(14) n
Br1 C3a H3a2 1_555 1_555 107.2(15) n
C2a C3a H3a1 1_555 1_555 109.8(15) n
C2a C3a H3a2 1_555 1_555 106.2(15) n
H3a1 C3a H3a2 1_555 1_555 110.4(17) n
Br2 C3b C2b 1_555 1_555 109.5(9) n
Br2 C3b H3b2 1_555 1_555 114.8(15) n
Br2 C3b H3b1 1_555 1_555 112.5(14) n
C2b C3b H3b2 1_555 1_555 107.1(15) n
C2b C3b H3b1 1_555 1_555 105.4(16) n
H3b2 C3b H3b1 1_555 1_555 106.9(17) n
C3c H3c2 H3a1 1_555 2_445 116.(2) n
C3a H3a1 H3c2 1_555 2_455 119.(2) n
Br3 H3b2 C3b -1_455 1_555 128.(2) n
F1 B F2 1_555 1_555 102.6(10) n
F1 B F3 1_555 1_555 101.6(10) n
F1 B F4 1_555 1_555 103.4(10) n
F2 B F3 1_555 1_555 115.8(10) n
F2 B F4 1_555 1_555 115.7(10) n
F3 B F4 1_555 1_555 114.8(10) n
B F1 F2 1_555 1_555 37.3(5) n
B F1 F3 1_555 1_555 38.0(5) n
B F1 F4 1_555 1_555 37.1(6) n
F2 F1 F3 1_555 1_555 63.9(5) n
F2 F1 F4 1_555 1_555 63.4(5) n
F3 F1 F4 1_555 1_555 63.4(5) n
B F2 F1 1_555 1_555 40.1(6) n
B F3 F1 1_555 1_555 40.4(6) n
B F4 F1 1_555 1_555 39.5(6) n

loop_
_geom_bond_atom_site_label_1
_geom_bond_atom_site_label_2
_geom_bond_site_symmetry_2
_geom_bond_distance
_geom_bond_publ_flag
Fe N4c 1_555 2.219(3) n
Fe N4c -1_555 2.219(3) n
Fe N4a 1_555 2.223(3) n
Fe N4a -1_555 2.223(3) n
Fe N4b 1_555 2.227(3) n
Fe N4b -1_555 2.227(3) n
Br3 C2c 1_555 2.653(14) n
Br3 C3c 1_555 1.806(16) n
Br3 H3c2 1_555 2.45(3) n
Br3 H3c1 1_555 2.40(3) n
Br3 H3a1 2_445 2.53(2) n
Br3 H3b2 -1_455 2.25(3) n
Br1 Br2 -1_455 2.857(12) n
Br1 N2a 1_555 2.170(16) n
Br1 N1a 1_555 2.862(15) n
Br1 C2a 1_555 2.913(15) n
Br1 C3a 1_555 1.998(16) n
Br1 H3a1 1_555 2.60(3) n
Br1 H3a2 1_555 2.56(3) n
Br2 Br1 -1_455 2.857(12) n
Br2 C2b 1_555 2.834(15) n
Br2 C3b 1_555 1.904(17) n
Br2 H3b2 1_555 2.56(3) n
Br2 H3b1 1_555 2.54(3) n
N4c Fe 1_555 2.219(3) n
N4c N3c 1_555 1.363(12) n
N4c C1c 1_555 1.306(11) n
N3c N4c 1_555 1.363(12) n
N3c N2c 1_555 1.292(13) n
N3c N1c 1_555 2.115(16) n
N3c C1c 1_555 2.094(16) n
N3c F2 -1_556 2.376(19) n
N2c N3c 1_555 1.292(13) n
N2c N1c 1_555 1.289(13) n
N2c C1c 1_555 2.097(16) n
N1c N3c 1_555 2.115(16) n
N1c N2c 1_555 1.289(13) n
N1c C1c 1_555 1.343(12) n
N1c C2c 1_555 1.516(12) n
N4a Fe 1_555 2.223(3) n
N4a N3a 1_555 1.383(12) n
N4a C1a 1_555 1.351(11) n
N4b Fe 1_555 2.227(3) n
N4b N3b 1_555 1.343(9) n
N4b C1b 1_555 1.349(9) n
N3a N4a 1_555 1.383(12) n
N3a N2a 1_555 1.289(14) n
N3a N1a 1_555 2.076(16) n
N3a C1a 1_555 2.117(16) n
N3b N4b 1_555 1.343(9) n
N3b N2b 1_555 1.316(13) n
N3b N1b 1_555 2.075(15) n
N3b C1b 1_555 2.080(15) n
N2a Br1 1_555 2.170(16) n
N2a N3a 1_555 1.289(14) n
N2a N1a 1_555 1.317(13) n
N2a C1a 1_555 2.175(16) n
N1a Br1 1_555 2.862(15) n
N1a N3a 1_555 2.076(16) n
N1a N2a 1_555 1.317(13) n
N1a C1a 1_555 1.344(12) n
N1a C2a 1_555 1.487(12) n
N2b N3b 1_555 1.316(13) n
N2b N1b 1_555 1.273(13) n
N2b C1b 1_555 2.136(15) n
N1b N3b 1_555 2.075(15) n
N1b N2b 1_555 1.273(13) n
N1b C1b 1_555 1.357(12) n
N1b C2b 1_555 1.459(12) n
C1c N4c 1_555 1.306(11) n
C1c N3c 1_555 2.094(16) n
C1c N2c 1_555 2.097(16) n
C1c N1c 1_555 1.343(12) n
C1c H1c 1_555 1.094(15) n
C2c Br3 1_555 2.653(14) n
C2c N1c 1_555 1.516(12) n
C2c C3c 1_555 1.486(13) n
C2c H2c2 1_555 1.118(15) n
C2c H2c1 1_555 1.085(15) n
C2c H3c1 1_555 2.09(2) n
C3c Br3 1_555 1.806(16) n
C3c C2c 1_555 1.486(13) n
C3c H3c2 1_555 1.065(16) n
C3c H3c1 1_555 1.099(16) n
C1a N4a 1_555 1.351(11) n
C1a N3a 1_555 2.117(16) n
C1a N2a 1_555 2.175(16) n
C1a N1a 1_555 1.344(12) n
C1a H1a 1_555 1.075(14) n
C1b N4b 1_555 1.349(9) n
C1b N3b 1_555 2.080(15) n
C1b N2b 1_555 2.136(15) n
C1b N1b 1_555 1.357(12) n
C1b H1b 1_555 1.081(15) n
C2a Br1 1_555 2.913(15) n
C2a N1a 1_555 1.487(12) n
C2a C3a 1_555 1.562(13) n
C2a H2a1 1_555 1.074(15) n
C2a H2a2 1_555 1.080(15) n
C2b Br2 1_555 2.834(15) n
C2b N1b 1_555 1.459(12) n
C2b C3b 1_555 1.556(13) n
C2b H2b2 1_555 1.077(15) n
C2b H2b1 1_555 1.070(15) n
C3a Br1 1_555 1.998(16) n
C3a C2a 1_555 1.562(13) n
C3a H3a1 1_555 1.040(16) n
C3a H3a2 1_555 1.112(17) n
C3b Br2 1_555 1.904(17) n
C3b C2b 1_555 1.556(13) n
C3b H3b2 1_555 1.088(16) n
C3b H3b1 1_555 1.109(16) n
H1c C1c 1_555 1.094(15) n
H2c2 C2c 1_555 1.118(15) n
H2c2 H2c1 1_555 1.76(3) n
H2c1 C2c 1_555 1.085(15) n
H2c1 H2c2 1_555 1.76(3) n
H3c2 Br3 1_555 2.45(3) n
H3c2 C3c 1_555 1.065(16) n
H3c2 H3c1 1_555 1.77(3) n
H3c2 H3a1 2_445 1.55(4) n
H3c1 Br3 1_555 2.40(3) n
H3c1 C2c 1_555 2.09(2) n
H3c1 C3c 1_555 1.099(16) n
H3c1 H3c2 1_555 1.77(3) n
H1a C1a 1_555 1.075(14) n
H1a H1b 1_555 1.94(3) n
H1b C1b 1_555 1.081(15) n
H1b H1a 1_555 1.94(3) n
H2a1 C2a 1_555 1.074(15) n
H2a1 H2a2 1_555 1.78(2) n
H2a1 H2b2 -2_566 1.82(3) n
H2a2 C2a 1_555 1.080(15) n
H2a2 H2a1 1_555 1.78(2) n
H2b2 C2b 1_555 1.077(15) n
H2b2 H2a1 -2_565 1.82(3) n
H2b2 H2b1 1_555 1.77(2) n
H2b1 C2b 1_555 1.070(15) n
H2b1 H2b2 1_555 1.77(2) n
H3a1 Br3 2_455 2.53(2) n
H3a1 Br1 1_555 2.60(3) n
H3a1 C3a 1_555 1.040(16) n
H3a1 H3c2 2_455 1.55(4) n
H3a1 H3a2 1_555 1.77(2) n
H3a2 Br1 1_555 2.56(3) n
H3a2 C3a 1_555 1.112(17) n
H3a2 H3a1 1_555 1.77(2) n
H3b2 Br3 -1_455 2.25(3) n
H3b2 Br2 1_555 2.56(3) n
H3b2 C3b 1_555 1.088(16) n
H3b2 H3b1 1_555 1.77(3) n
H3b1 Br2 1_555 2.54(3) n
H3b1 C3b 1_555 1.109(16) n
H3b1 H3b2 1_555 1.77(3) n
B F1 1_555 1.381(12) n
B F2 1_555 1.299(12) n
B F3 1_555 1.310(11) n
B F4 1_555 1.311(11) n
F1 B 1_555 1.381(12) n
F1 F2 1_555 2.093(13) n
F1 F3 1_555 2.085(14) n
F1 F4 1_555 2.113(14) n
F2 N3c -1_556 2.376(19) n
F2 B 1_555 1.299(12) n
F2 F1 1_555 2.093(13) n
F2 F3 1_555 2.210(13) n
F2 F4 1_555 2.209(13) n
F3 B 1_555 1.310(11) n
F3 F1 1_555 2.085(14) n
F3 F2 1_555 2.210(13) n
F3 F4 1_555 2.208(13) n
F4 B 1_555 1.311(11) n
F4 F1 1_555 2.113(14) n
F4 F2 1_555 2.209(13) n
F4 F3 1_555 2.208(13) n
